data_7222702
loop_
_publ_author_name
'Wickleder, C.'
'Larsen, P.'

_publ_section_title
;
 Ca (S C N)2 and Ca (S C N)2 * 2(H2 O): crystal structure, thermal
 behavior and vibrational spectroscopy
;
_journal_name_full
;
Zeitschrift fuer Naturforschung, Teil B. Anorganische Chemie, Organische 
Chemie (42,1987-)
;
_journal_page_first 1419
_journal_page_last 1426
_journal_volume 57
_journal_year 2002
_chemical_formula_sum 'C2 Ca N2 S2'
_chemical_name_systematic 'Ca (S C N)2'
_space_group_IT_number 15
_symmetry_space_group_name_Hall '-C 2yc'
_symmetry_space_group_name_H-M 'C 1 2/c 1'
_cell_angle_alpha 90
_cell_angle_beta 90.82
_cell_angle_gamma 90
_cell_formula_units_Z 4
_cell_length_a 9.617
_cell_length_b 6.424
_cell_length_c 7.8717
_cell_volume 486.261
_citation_journal_id_ASTM ZNBSEN
_cod_data_source_file Wickleder_ZNBSEN_2002_832.cif
_cod_data_source_block C2Ca1N2S2
_cod_original_cell_volume 486.2607
_cod_original_formula_sum 'C2 Ca1 N2 S2'
_cod_database_code 7222702

loop_
_symmetry_equiv_pos_as_xyz
x,y,z
-x,y,-z+1/2
-x,-y,-z
x,-y,z-1/2
x+1/2,y+1/2,z
-x+1/2,y+1/2,-z+1/2
-x+1/2,-y+1/2,-z
x+1/2,-y+1/2,z-1/2

loop_
_atom_site_label
_atom_site_type_symbol
_atom_site_fract_x
_atom_site_fract_y
_atom_site_fract_z
_atom_site_occupancy
_atom_site_U_iso_or_equiv
S1 S-2 0.79745 -0.05965 0.67554 1 0.0
N1 N-3 0.5566 0.2148 0.4496 1 0.0
C1 C+4 0.6162 0.3602 0.3985 1 0.0
Ca1 Ca+2 0.5 0.09235 0.75 1 0.0
